data_7000246
loop_
_publ_author_name
'Pothiraja, Ramasamy'
'Milanov, Andrian'
'Parala, Harish'
'Winter, Manuela'
'Fischer, Roland A.'
'Devi, Anjana'

_publ_section_title
;
 Monomeric malonate precursors for the MOCVD of HfO2 and ZrO2 thin
 films
;
_journal_issue 4
_journal_name_full 'Dalton Transactions'
_journal_page_first 654
_journal_paper_doi 10.1039/b810528f
_journal_year 2009
_chemical_formula_sum 'C35 H52 O16 Zr'
_chemical_formula_weight 819.99
_chemical_name_systematic
;
?
;
_space_group_IT_number 14
_symmetry_cell_setting monoclinic
_symmetry_space_group_name_Hall '-P 2ybc'
_symmetry_space_group_name_H-M 'P 1 21/c 1'
_atom_sites_solution_hydrogens geom
_atom_sites_solution_primary direct
_atom_sites_solution_secondary difmap
_audit_creation_method SHELXL-97
_cell_angle_alpha 90.00
_cell_angle_beta 117.278(6)
_cell_angle_gamma 90.00
_cell_formula_units_Z 4
_cell_length_a 15.2848(7)
_cell_length_b 18.3600(7)
_cell_length_c 15.8340(8)
_cell_measurement_reflns_used 4500
_cell_measurement_temperature 105(2)
_cell_measurement_theta_max 27.498
_cell_measurement_theta_min 2.577
_cell_volume 3949.3(4)
_computing_cell_refinement 'CrysAlis RED 171.32.11, Oxford Diffraction'
_computing_data_collection 'CrysAlis CCD 171.32.11, Oxford Diffraction'
_computing_data_reduction 'CrysAlis RED 171.32.11, Oxford Diffraction'
_computing_molecular_graphics SHELXL-97
_computing_publication_material SHELXL-97
_computing_structure_refinement 'SHELXL-97 (Sheldrick, 1997)'
_computing_structure_solution 'SHELXS-97 (Sheldrick, 1990)'
_diffrn_ambient_temperature 105(2)
_diffrn_measured_fraction_theta_full 0.997
_diffrn_measured_fraction_theta_max 0.997
_diffrn_measurement_device_type 'Sapphire2-CCD, Oxford Diffraction'
_diffrn_measurement_method '369 images at 1.0 deg. in \w and 15 sec.'
_diffrn_radiation_monochromator graphite
_diffrn_radiation_source 'Enhance (Mo) X-ray Source'
_diffrn_radiation_type MoK\a
_diffrn_radiation_wavelength 0.71073
_diffrn_reflns_av_R_equivalents 0.0545
_diffrn_reflns_av_sigmaI/netI 0.0968
_diffrn_reflns_limit_h_max 11
_diffrn_reflns_limit_h_min -18
_diffrn_reflns_limit_k_max 20
_diffrn_reflns_limit_k_min -21
_diffrn_reflns_limit_l_max 18
_diffrn_reflns_limit_l_min -18
_diffrn_reflns_number 19872
_diffrn_reflns_theta_full 25.00
_diffrn_reflns_theta_max 25.00
_diffrn_reflns_theta_min 2.70
_exptl_absorpt_coefficient_mu 0.347
_exptl_absorpt_correction_T_max 0.958
_exptl_absorpt_correction_T_min 0.930
_exptl_absorpt_correction_type 'numeric analytical'
_exptl_absorpt_process_details 'Gaussian face-indexed'
_exptl_crystal_colour colourless
_exptl_crystal_density_diffrn 1.379
_exptl_crystal_density_method 'not measured'
_exptl_crystal_description prism
_exptl_crystal_F_000 1720
_exptl_crystal_size_max 0.31
_exptl_crystal_size_mid 0.21
_exptl_crystal_size_min 0.18
_refine_diff_density_max 0.812
_refine_diff_density_min -0.488
_refine_diff_density_rms 0.064
_refine_ls_extinction_method none
_refine_ls_goodness_of_fit_ref 0.793
_refine_ls_hydrogen_treatment constr
_refine_ls_matrix_type full
_refine_ls_number_parameters 478
_refine_ls_number_reflns 6934
_refine_ls_number_restraints 0
_refine_ls_restrained_S_all 0.793
_refine_ls_R_factor_all 0.0716
_refine_ls_R_factor_gt 0.0370
_refine_ls_shift/su_max 0.001
_refine_ls_shift/su_mean 0.000
_refine_ls_structure_factor_coef Fsqd
_refine_ls_weighting_details 'calc w=1/[\s^2^(Fo^2^)+(0.0289P)^2^+0.0000P] where P=(Fo^2^+2Fc^2^)/3'
_refine_ls_weighting_scheme calc
_refine_ls_wR_factor_gt 0.0686
_refine_ls_wR_factor_ref 0.0738
_reflns_number_gt 4147
_reflns_number_total 6934
_reflns_threshold_expression >2sigma(I)
_cod_data_source_file b810528f.txt
_cod_data_source_block cvd220
_cod_original_cell_volume 3949.3(3)
_cod_original_sg_symbol_H-M P2(1)/c
_cod_database_code 7000246

loop_
_symmetry_equiv_pos_as_xyz
'x, y, z'
'-x, y+1/2, -z+1/2'
'-x, -y, -z'
'x, -y-1/2, z-1/2'

loop_
_atom_site_label
_atom_site_type_symbol
_atom_site_fract_x
_atom_site_fract_y
_atom_site_fract_z
_atom_site_U_iso_or_equiv
_atom_site_adp_type
_atom_site_occupancy
_atom_site_symmetry_multiplicity
_atom_site_calc_flag
_atom_site_refinement_flags
_atom_site_disorder_assembly
_atom_site_disorder_group
Zr1 Zr 0.74536(2) 0.890419(16) 0.25411(2) 0.02081(9) Uani 1 1 d . . .
O11 O 0.65539(14) 0.79999(11) 0.16330(13) 0.0234(5) Uani 1 1 d . . .
C12 C 0.5638(2) 0.79073(18) 0.1149(2) 0.0239(8) Uani 1 1 d . . .
O121 O 0.52966(14) 0.72363(11) 0.08297(14) 0.0290(5) Uani 1 1 d . . .
C122 C 0.5969(2) 0.66269(18) 0.1139(2) 0.0313(8) Uani 1 1 d . . .
H12A H 0.6648 0.6801 0.1332 0.038 Uiso 1 1 calc R . .
H12B H 0.5792 0.6279 0.0607 0.038 Uiso 1 1 calc R . .
C123 C 0.5927(3) 0.62529(19) 0.1954(2) 0.0448(10) Uani 1 1 d . . .
H12C H 0.6171 0.6582 0.2502 0.067 Uiso 1 1 calc R . .
H12D H 0.6338 0.5814 0.2119 0.067 Uiso 1 1 calc R . .
H12E H 0.5245 0.6116 0.1777 0.067 Uiso 1 1 calc R . .
C13 C 0.4923(2) 0.84411(18) 0.0881(2) 0.0251(8) Uani 1 1 d . . .
H13 H 0.4249 0.8313 0.0524 0.030 Uiso 1 1 calc R . .
C14 C 0.5180(2) 0.91524(18) 0.1128(2) 0.0219(7) Uani 1 1 d . . .
O141 O 0.44446(14) 0.96420(11) 0.07778(13) 0.0258(5) Uani 1 1 d . . .
C142 C 0.4694(2) 1.03956(17) 0.1056(2) 0.0275(8) Uani 1 1 d . . .
H14A H 0.5187 1.0572 0.0861 0.033 Uiso 1 1 calc R . .
H14B H 0.4971 1.0448 0.1753 0.033 Uiso 1 1 calc R . .
C143 C 0.3757(2) 1.08209(17) 0.0562(2) 0.0328(8) Uani 1 1 d . . .
H14C H 0.3478 1.0749 -0.0126 0.049 Uiso 1 1 calc R . .
H14D H 0.3893 1.1340 0.0710 0.049 Uiso 1 1 calc R . .
H14E H 0.3285 1.0652 0.0779 0.049 Uiso 1 1 calc R . .
O15 O 0.60437(14) 0.93906(11) 0.16293(13) 0.0225(5) Uani 1 1 d . . .
O21 O 0.65694(14) 0.85052(11) 0.32083(13) 0.0231(5) Uani 1 1 d . . .
C22 C 0.6057(2) 0.88146(18) 0.35400(19) 0.0223(7) Uani 1 1 d . . .
O221 O 0.53799(14) 0.84191(11) 0.36583(14) 0.0276(5) Uani 1 1 d . . .
C222 C 0.5187(2) 0.76971(17) 0.3252(2) 0.0316(8) Uani 1 1 d . . .
H22A H 0.5778 0.7387 0.3577 0.038 Uiso 1 1 calc R . .
H22B H 0.5011 0.7720 0.2568 0.038 Uiso 1 1 calc R . .
C223 C 0.4348(2) 0.73885(18) 0.3382(2) 0.0343(8) Uani 1 1 d . . .
H22C H 0.4530 0.7370 0.4061 0.051 Uiso 1 1 calc R . .
H22D H 0.4199 0.6896 0.3116 0.051 Uiso 1 1 calc R . .
H22E H 0.3766 0.7698 0.3055 0.051 Uiso 1 1 calc R . .
C23 C 0.6115(2) 0.95378(17) 0.3805(2) 0.0269(8) Uani 1 1 d . . .
H23 H 0.5697 0.9721 0.4052 0.032 Uiso 1 1 calc R . .
C24 C 0.6786(2) 0.99939(18) 0.3707(2) 0.0237(8) Uani 1 1 d . . .
O241 O 0.67784(15) 1.06844(12) 0.39771(14) 0.0295(5) Uani 1 1 d . . .
C242 C 0.7383(2) 1.12009(17) 0.3801(2) 0.0282(8) Uani 1 1 d . . .
H24A H 0.7170 1.1242 0.3110 0.034 Uiso 1 1 calc R . .
H24B H 0.8081 1.1046 0.4120 0.034 Uiso 1 1 calc R . .
C243 C 0.7262(2) 1.19175(18) 0.4192(2) 0.0401(9) Uani 1 1 d . . .
H24C H 0.6569 1.2065 0.3866 0.060 Uiso 1 1 calc R . .
H24D H 0.7667 1.2287 0.4092 0.060 Uiso 1 1 calc R . .
H24E H 0.7470 1.1867 0.4874 0.060 Uiso 1 1 calc R . .
O25 O 0.73814(14) 0.98185(11) 0.33929(13) 0.0217(5) Uani 1 1 d . . .
O31 O 0.89517(14) 0.92635(11) 0.34758(13) 0.0254(5) Uani 1 1 d . . .
C32 C 0.9772(2) 0.89459(19) 0.3902(2) 0.0285(8) Uani 1 1 d . . .
O321 O 1.05918(15) 0.93568(13) 0.42856(17) 0.0436(7) Uani 1 1 d . . .
C322 C 1.0505(3) 1.0139(2) 0.4168(3) 0.0482(11) Uani 1 1 d . . .
H32A H 0.9814 1.0290 0.3955 0.058 Uiso 1 1 calc R . .
H32B H 1.0921 1.0382 0.4781 0.058 Uiso 1 1 calc R . .
C323 C 1.0816(4) 1.0350(2) 0.3474(3) 0.0746(14) Uani 1 1 d . . .
H32C H 1.1524 1.0261 0.3727 0.112 Uiso 1 1 calc R . .
H32D H 1.0681 1.0869 0.3328 0.112 Uiso 1 1 calc R . .
H32E H 1.0457 1.0063 0.2893 0.112 Uiso 1 1 calc R . .
C33 C 0.9913(2) 0.82039(18) 0.4038(2) 0.0321(8) Uani 1 1 d . . .
H33 H 1.0560 0.8009 0.4340 0.039 Uiso 1 1 calc R . .
C34 C 0.9111(2) 0.77466(18) 0.3735(2) 0.0252(8) Uani 1 1 d . . .
O341 O 0.93273(14) 0.70411(12) 0.39113(14) 0.0308(5) Uani 1 1 d . . .
C342 C 0.8532(2) 0.65232(17) 0.3556(2) 0.0327(8) Uani 1 1 d . . .
H34A H 0.8130 0.6581 0.2861 0.039 Uiso 1 1 calc R . .
H34B H 0.8103 0.6599 0.3863 0.039 Uiso 1 1 calc R . .
C343 C 0.8987(3) 0.57752(17) 0.3784(2) 0.0385(9) Uani 1 1 d . . .
H34C H 0.9420 0.5711 0.3487 0.058 Uiso 1 1 calc R . .
H34D H 0.8465 0.5406 0.3539 0.058 Uiso 1 1 calc R . .
H34E H 0.9370 0.5721 0.4474 0.058 Uiso 1 1 calc R . .
O35 O 0.82098(14) 0.79311(11) 0.33316(13) 0.0228(5) Uani 1 1 d . . .
O41 O 0.76965(14) 0.98566(11) 0.18478(13) 0.0228(5) Uani 1 1 d . . .
C42 C 0.8255(2) 0.99874(18) 0.1482(2) 0.0245(8) Uani 1 1 d . . .
O421 O 0.83933(16) 1.06809(12) 0.13084(16) 0.0356(6) Uani 1 1 d . . .
C422 C 0.7931(3) 1.1227(2) 0.1625(3) 0.0517(11) Uani 1 1 d . . .
H42A H 0.7206 1.1200 0.1244 0.062 Uiso 1 1 calc R . .
H42B H 0.8100 1.1145 0.2300 0.062 Uiso 1 1 calc R . .
C423 C 0.8274(4) 1.1928(3) 0.1513(5) 0.120(2) Uani 1 1 d . . .
H42C H 0.8996 1.1931 0.1826 0.180 Uiso 1 1 calc R . .
H42D H 0.8036 1.2300 0.1801 0.180 Uiso 1 1 calc R . .
H42E H 0.8027 1.2033 0.0835 0.180 Uiso 1 1 calc R . .
C43 C 0.8741(2) 0.94759(18) 0.1199(2) 0.0292(8) Uani 1 1 d . . .
H43 H 0.9153 0.9627 0.0929 0.035 Uiso 1 1 calc R . .
C44 C 0.8615(2) 0.87499(18) 0.1317(2) 0.0270(8) Uani 1 1 d . . .
O441 O 0.90020(15) 0.82812(12) 0.09245(15) 0.0340(6) Uani 1 1 d . . .
C442 C 0.8891(2) 0.75081(17) 0.1037(2) 0.0353(9) Uani 1 1 d . . .
H44A H 0.9008 0.7410 0.1695 0.042 Uiso 1 1 calc R . .
H44B H 0.9389 0.7235 0.0928 0.042 Uiso 1 1 calc R . .
C443 C 0.7874(2) 0.72477(18) 0.0347(2) 0.0387(9) Uani 1 1 d . . .
H44C H 0.7383 0.7495 0.0480 0.058 Uiso 1 1 calc R . .
H44D H 0.7828 0.6721 0.0416 0.058 Uiso 1 1 calc R . .
H44E H 0.7750 0.7358 -0.0304 0.058 Uiso 1 1 calc R . .
O45 O 0.81658(14) 0.84823(11) 0.17396(13) 0.0239(5) Uani 1 1 d . . .
C90 C 0.6525(3) 1.0703(2) -0.3876(3) 0.0593(12) Uani 1 1 d . . .
H90A H 0.6283 1.0201 -0.3946 0.089 Uiso 1 1 calc R . .
H90B H 0.6914 1.0762 -0.4220 0.089 Uiso 1 1 calc R . .
H90C H 0.5965 1.1039 -0.4135 0.089 Uiso 1 1 calc R . .
C91 C 0.7158(3) 1.08669(18) -0.2841(3) 0.0390(9) Uani 1 1 d . . .
C92 C 0.6822(2) 1.07567(18) -0.2176(2) 0.0340(8) Uani 1 1 d . . .
H92 H 0.6177 1.0569 -0.2381 0.041 Uiso 1 1 calc R . .
C93 C 0.7391(2) 1.09104(17) -0.1227(2) 0.0352(9) Uani 1 1 d . . .
H93 H 0.7137 1.0830 -0.0787 0.042 Uiso 1 1 calc R . .
C94 C 0.8332(2) 1.11814(19) -0.0915(3) 0.0442(10) Uani 1 1 d . . .
H94 H 0.8733 1.1287 -0.0262 0.053 Uiso 1 1 calc R . .
C95 C 0.8678(3) 1.12952(19) -0.1565(4) 0.0566(12) Uani 1 1 d . . .
H95 H 0.9322 1.1484 -0.1357 0.068 Uiso 1 1 calc R . .
C96 C 0.8106(3) 1.1141(2) -0.2514(3) 0.0486(10) Uani 1 1 d . . .
H96 H 0.8363 1.1223 -0.2950 0.058 Uiso 1 1 calc R . .

loop_
_atom_site_aniso_label
_atom_site_aniso_U_11
_atom_site_aniso_U_22
_atom_site_aniso_U_33
_atom_site_aniso_U_23
_atom_site_aniso_U_13
_atom_site_aniso_U_12
Zr1 0.01672(14) 0.01908(15) 0.02403(15) -0.00028(16) 0.00709(11) 0.00069(16)
O11 0.0166(11) 0.0228(13) 0.0273(12) -0.0041(10) 0.0071(10) -0.0003(10)
C12 0.0269(19) 0.024(2) 0.0213(17) -0.0015(15) 0.0115(16) -0.0069(16)
O121 0.0246(12) 0.0187(13) 0.0368(13) -0.0038(10) 0.0080(11) -0.0029(10)
C122 0.0313(19) 0.026(2) 0.0338(19) -0.0053(16) 0.0123(17) 0.0012(16)
C123 0.038(2) 0.037(2) 0.063(2) 0.0142(19) 0.026(2) 0.0072(18)
C13 0.0161(16) 0.022(2) 0.0322(19) -0.0011(15) 0.0070(15) 0.0002(15)
C14 0.0160(17) 0.030(2) 0.0184(16) 0.0037(14) 0.0069(15) 0.0030(15)
O141 0.0178(11) 0.0228(14) 0.0310(12) 0.0011(10) 0.0063(10) 0.0026(10)
C142 0.0220(17) 0.024(2) 0.0310(18) -0.0039(15) 0.0070(15) 0.0003(15)
C143 0.0276(18) 0.026(2) 0.0361(19) -0.0046(15) 0.0067(16) 0.0055(15)
O15 0.0180(11) 0.0214(13) 0.0242(12) 0.0011(9) 0.0062(10) -0.0002(10)
O21 0.0221(11) 0.0229(13) 0.0261(12) 0.0011(9) 0.0125(10) 0.0029(10)
C22 0.0174(15) 0.027(2) 0.0204(15) 0.0014(15) 0.0068(14) -0.0005(15)
O221 0.0286(12) 0.0239(13) 0.0344(12) -0.0038(10) 0.0181(11) -0.0045(10)
C222 0.0288(18) 0.0212(19) 0.042(2) 0.0005(15) 0.0143(17) -0.0041(15)
C223 0.0307(19) 0.036(2) 0.0319(19) 0.0013(16) 0.0108(16) -0.0071(16)
C23 0.0240(17) 0.024(2) 0.038(2) -0.0070(16) 0.0184(16) -0.0011(15)
C24 0.0172(16) 0.026(2) 0.0220(17) -0.0046(14) 0.0039(15) 0.0031(15)
O241 0.0314(12) 0.0226(14) 0.0406(13) -0.0089(10) 0.0218(11) -0.0062(11)
C242 0.0221(16) 0.026(2) 0.0361(18) -0.0003(15) 0.0129(15) -0.0024(15)
C243 0.038(2) 0.025(2) 0.055(2) -0.0041(17) 0.0190(19) -0.0019(17)
O25 0.0179(11) 0.0217(13) 0.0261(11) -0.0027(9) 0.0107(10) -0.0015(9)
O31 0.0168(11) 0.0244(13) 0.0287(12) -0.0023(10) 0.0052(10) 0.0016(10)
C32 0.0173(16) 0.033(2) 0.0329(18) -0.0037(18) 0.0092(15) -0.0055(18)
O321 0.0195(12) 0.0257(15) 0.0697(17) 0.0033(13) 0.0068(13) -0.0011(11)
C322 0.026(2) 0.035(3) 0.072(3) -0.003(2) 0.013(2) -0.0033(18)
C323 0.128(4) 0.040(3) 0.079(3) -0.001(2) 0.068(3) 0.002(3)
C33 0.0182(17) 0.024(2) 0.047(2) 0.0042(16) 0.0089(17) 0.0051(15)
C34 0.0241(19) 0.024(2) 0.0276(18) 0.0000(15) 0.0118(16) 0.0052(16)
O341 0.0212(11) 0.0214(13) 0.0453(13) 0.0037(11) 0.0114(11) 0.0035(10)
C342 0.0288(18) 0.026(2) 0.041(2) 0.0022(16) 0.0134(17) -0.0014(16)
C343 0.042(2) 0.024(2) 0.052(2) -0.0028(17) 0.0235(19) 0.0001(17)
O35 0.0169(11) 0.0216(12) 0.0257(11) 0.0045(10) 0.0062(10) 0.0027(10)
O41 0.0180(11) 0.0249(13) 0.0260(11) 0.0031(9) 0.0107(10) 0.0019(10)
C42 0.0230(17) 0.025(2) 0.0201(17) -0.0026(14) 0.0053(15) -0.0043(15)
O421 0.0417(14) 0.0228(14) 0.0551(15) -0.0014(11) 0.0332(13) -0.0063(11)
C422 0.063(3) 0.029(2) 0.083(3) 0.005(2) 0.051(2) 0.006(2)
C423 0.127(5) 0.045(3) 0.250(7) -0.031(4) 0.138(5) -0.012(3)
C43 0.0226(17) 0.033(2) 0.038(2) -0.0077(17) 0.0189(16) -0.0077(16)
C44 0.0172(16) 0.035(2) 0.0254(17) -0.0103(16) 0.0068(15) -0.0012(15)
O441 0.0302(12) 0.0319(15) 0.0486(14) -0.0117(11) 0.0255(12) -0.0065(11)
C442 0.035(2) 0.026(2) 0.048(2) -0.0091(17) 0.0223(18) 0.0001(16)
C443 0.045(2) 0.033(2) 0.044(2) -0.0109(17) 0.0259(18) -0.0116(18)
O45 0.0232(11) 0.0249(13) 0.0245(12) -0.0015(10) 0.0118(10) 0.0009(10)
C90 0.059(3) 0.070(3) 0.059(3) 0.007(2) 0.036(2) 0.012(2)
C91 0.036(2) 0.030(2) 0.058(2) 0.0108(17) 0.0275(19) 0.0094(16)
C92 0.0259(18) 0.031(2) 0.048(2) 0.0021(17) 0.0193(18) 0.0003(16)
C93 0.0281(18) 0.028(2) 0.050(2) -0.0002(16) 0.0191(18) 0.0028(15)
C94 0.0269(19) 0.030(2) 0.067(2) -0.010(2) 0.0135(19) -0.0002(17)
C95 0.024(2) 0.032(3) 0.114(4) -0.001(2) 0.032(3) -0.0012(17)
C96 0.048(2) 0.031(2) 0.088(3) 0.021(2) 0.049(2) 0.011(2)

loop_
_atom_type_symbol
_atom_type_description
_atom_type_scat_dispersion_real
_atom_type_scat_dispersion_imag
_atom_type_scat_source
C C 0.0033 0.0016 'International Tables Vol C Tables 4.2.6.8 and 6.1.1.4'
H H 0.0000 0.0000 'International Tables Vol C Tables 4.2.6.8 and 6.1.1.4'
O O 0.0106 0.0060 'International Tables Vol C Tables 4.2.6.8 and 6.1.1.4'
Zr Zr -2.9673 0.5597 'International Tables Vol C Tables 4.2.6.8 and 6.1.1.4'

loop_
_geom_angle_atom_site_label_1
_geom_angle_atom_site_label_2
_geom_angle_atom_site_label_3
_geom_angle
_geom_angle_site_symmetry_1
_geom_angle_site_symmetry_3
_geom_angle_publ_flag
O45 Zr1 O15 111.87(7) . . ?
O45 Zr1 O31 81.50(7) . . ?
O15 Zr1 O31 137.98(7) . . ?
O45 Zr1 O35 76.49(7) . . ?
O15 Zr1 O35 145.53(8) . . ?
O31 Zr1 O35 75.13(8) . . ?
O45 Zr1 O41 75.18(8) . . ?
O15 Zr1 O41 71.39(7) . . ?
O31 Zr1 O41 74.44(7) . . ?
O35 Zr1 O41 140.86(8) . . ?
O45 Zr1 O25 145.00(8) . . ?
O15 Zr1 O25 77.19(7) . . ?
O31 Zr1 O25 71.55(7) . . ?
O35 Zr1 O25 115.94(7) . . ?
O41 Zr1 O25 76.34(7) . . ?
O45 Zr1 O21 138.86(7) . . ?
O15 Zr1 O21 79.25(7) . . ?
O31 Zr1 O21 117.52(7) . . ?
O35 Zr1 O21 74.40(7) . . ?
O41 Zr1 O21 142.68(8) . . ?
O25 Zr1 O21 75.07(8) . . ?
O45 Zr1 O11 71.32(7) . . ?
O15 Zr1 O11 75.15(7) . . ?
O31 Zr1 O11 144.43(8) . . ?
O35 Zr1 O11 76.51(7) . . ?
O41 Zr1 O11 118.15(7) . . ?
O25 Zr1 O11 141.63(7) . . ?
O21 Zr1 O11 74.06(7) . . ?
C12 O11 Zr1 132.9(2) . . ?
O11 C12 O121 118.9(3) . . ?
O11 C12 C13 126.3(3) . . ?
O121 C12 C13 114.7(3) . . ?
C12 O121 C122 119.3(2) . . ?
O121 C122 C123 110.1(3) . . ?
O121 C122 H12A 109.6 . . ?
C123 C122 H12A 109.6 . . ?
O121 C122 H12B 109.6 . . ?
C123 C122 H12B 109.6 . . ?
H12A C122 H12B 108.2 . . ?
C122 C123 H12C 109.5 . . ?
C122 C123 H12D 109.5 . . ?
H12C C123 H12D 109.5 . . ?
C122 C123 H12E 109.5 . . ?
H12C C123 H12E 109.5 . . ?
H12D C123 H12E 109.5 . . ?
C14 C13 C12 120.4(3) . . ?
C14 C13 H13 119.8 . . ?
C12 C13 H13 119.8 . . ?
O15 C14 O141 117.5(3) . . ?
O15 C14 C13 126.1(3) . . ?
O141 C14 C13 116.4(3) . . ?
C14 O141 C142 117.4(2) . . ?
O141 C142 C143 106.5(2) . . ?
O141 C142 H14A 110.4 . . ?
C143 C142 H14A 110.4 . . ?
O141 C142 H14B 110.4 . . ?
C143 C142 H14B 110.4 . . ?
H14A C142 H14B 108.6 . . ?
C142 C143 H14C 109.5 . . ?
C142 C143 H14D 109.5 . . ?
H14C C143 H14D 109.5 . . ?
C142 C143 H14E 109.5 . . ?
H14C C143 H14E 109.5 . . ?
H14D C143 H14E 109.5 . . ?
C14 O15 Zr1 135.2(2) . . ?
C22 O21 Zr1 133.6(2) . . ?
O21 C22 O221 118.6(3) . . ?
O21 C22 C23 126.4(3) . . ?
O221 C22 C23 114.9(3) . . ?
C22 O221 C222 116.5(2) . . ?
O221 C222 C223 107.4(3) . . ?
O221 C222 H22A 110.2 . . ?
C223 C222 H22A 110.2 . . ?
O221 C222 H22B 110.2 . . ?
C223 C222 H22B 110.2 . . ?
H22A C222 H22B 108.5 . . ?
C222 C223 H22C 109.5 . . ?
C222 C223 H22D 109.5 . . ?
H22C C223 H22D 109.5 . . ?
C222 C223 H22E 109.5 . . ?
H22C C223 H22E 109.5 . . ?
H22D C223 H22E 109.5 . . ?
C22 C23 C24 119.6(3) . . ?
C22 C23 H23 120.2 . . ?
C24 C23 H23 120.2 . . ?
O25 C24 O241 118.7(3) . . ?
O25 C24 C23 126.4(3) . . ?
O241 C24 C23 114.9(3) . . ?
C24 O241 C242 117.5(2) . . ?
O241 C242 C243 106.6(3) . . ?
O241 C242 H24A 110.4 . . ?
C243 C242 H24A 110.4 . . ?
O241 C242 H24B 110.4 . . ?
C243 C242 H24B 110.4 . . ?
H24A C242 H24B 108.6 . . ?
C242 C243 H24C 109.5 . . ?
C242 C243 H24D 109.5 . . ?
H24C C243 H24D 109.5 . . ?
C242 C243 H24E 109.5 . . ?
H24C C243 H24E 109.5 . . ?
H24D C243 H24E 109.5 . . ?
C24 O25 Zr1 133.44(19) . . ?
C32 O31 Zr1 134.4(2) . . ?
O31 C32 O321 118.3(3) . . ?
O31 C32 C33 125.8(3) . . ?
O321 C32 C33 115.9(3) . . ?
C32 O321 C322 119.2(3) . . ?
C323 C322 O321 108.8(3) . . ?
C323 C322 H32A 109.9 . . ?
O321 C322 H32A 109.9 . . ?
C323 C322 H32B 109.9 . . ?
O321 C322 H32B 109.9 . . ?
H32A C322 H32B 108.3 . . ?
C322 C323 H32C 109.5 . . ?
C322 C323 H32D 109.5 . . ?
H32C C323 H32D 109.5 . . ?
C322 C323 H32E 109.5 . . ?
H32C C323 H32E 109.5 . . ?
H32D C323 H32E 109.5 . . ?
C34 C33 C32 119.8(3) . . ?
C34 C33 H33 120.1 . . ?
C32 C33 H33 120.1 . . ?
O35 C34 O341 118.1(3) . . ?
O35 C34 C33 126.8(3) . . ?
O341 C34 C33 115.1(3) . . ?
C34 O341 C342 118.4(2) . . ?
O341 C342 C343 107.1(2) . . ?
O341 C342 H34A 110.3 . . ?
C343 C342 H34A 110.3 . . ?
O341 C342 H34B 110.3 . . ?
C343 C342 H34B 110.3 . . ?
H34A C342 H34B 108.5 . . ?
C342 C343 H34C 109.5 . . ?
C342 C343 H34D 109.5 . . ?
H34C C343 H34D 109.5 . . ?
C342 C343 H34E 109.5 . . ?
H34C C343 H34E 109.5 . . ?
H34D C343 H34E 109.5 . . ?
C34 O35 Zr1 132.3(2) . . ?
C42 O41 Zr1 133.9(2) . . ?
O41 C42 O421 118.8(3) . . ?
O41 C42 C43 126.6(3) . . ?
O421 C42 C43 114.6(3) . . ?
C42 O421 C422 116.2(3) . . ?
C423 C422 O421 108.4(3) . . ?
C423 C422 H42A 110.0 . . ?
O421 C422 H42A 110.0 . . ?
C423 C422 H42B 110.0 . . ?
O421 C422 H42B 110.0 . . ?
H42A C422 H42B 108.4 . . ?
C422 C423 H42C 109.5 . . ?
C422 C423 H42D 109.5 . . ?
H42C C423 H42D 109.5 . . ?
C422 C423 H42E 109.5 . . ?
H42C C423 H42E 109.5 . . ?
H42D C423 H42E 109.5 . . ?
C44 C43 C42 118.8(3) . . ?
C44 C43 H43 120.6 . . ?
C42 C43 H43 120.6 . . ?
O45 C44 O441 117.3(3) . . ?
O45 C44 C43 126.6(3) . . ?
O441 C44 C43 116.1(3) . . ?
C44 O441 C442 118.0(3) . . ?
O441 C442 C443 111.1(3) . . ?
O441 C442 H44A 109.4 . . ?
C443 C442 H44A 109.4 . . ?
O441 C442 H44B 109.4 . . ?
C443 C442 H44B 109.4 . . ?
H44A C442 H44B 108.0 . . ?
C442 C443 H44C 109.5 . . ?
C442 C443 H44D 109.5 . . ?
H44C C443 H44D 109.5 . . ?
C442 C443 H44E 109.5 . . ?
H44C C443 H44E 109.5 . . ?
H44D C443 H44E 109.5 . . ?
C44 O45 Zr1 135.9(2) . . ?
C91 C90 H90A 109.5 . . ?
C91 C90 H90B 109.5 . . ?
H90A C90 H90B 109.5 . . ?
C91 C90 H90C 109.5 . . ?
H90A C90 H90C 109.5 . . ?
H90B C90 H90C 109.5 . . ?
C92 C91 C96 117.2(4) . . ?
C92 C91 C90 121.5(3) . . ?
C96 C91 C90 121.3(4) . . ?
C93 C92 C91 122.2(3) . . ?
C93 C92 H92 118.9 . . ?
C91 C92 H92 118.9 . . ?
C92 C93 C94 119.7(4) . . ?
C92 C93 H93 120.1 . . ?
C94 C93 H93 120.1 . . ?
C95 C94 C93 118.9(3) . . ?
C95 C94 H94 120.5 . . ?
C93 C94 H94 120.5 . . ?
C94 C95 C96 121.2(3) . . ?
C94 C95 H95 119.4 . . ?
C96 C95 H95 119.4 . . ?
C95 C96 C91 120.8(4) . . ?
C95 C96 H96 119.6 . . ?
C91 C96 H96 119.6 . . ?

loop_
_geom_bond_atom_site_label_1
_geom_bond_atom_site_label_2
_geom_bond_distance
_geom_bond_site_symmetry_2
_geom_bond_publ_flag
Zr1 O45 2.159(2) . ?
Zr1 O15 2.1620(19) . ?
Zr1 O31 2.182(2) . ?
Zr1 O35 2.184(2) . ?
Zr1 O41 2.185(2) . ?
Zr1 O25 2.188(2) . ?
Zr1 O21 2.188(2) . ?
Zr1 O11 2.214(2) . ?
O11 C12 1.262(3) . ?
C12 O121 1.343(3) . ?
C12 C13 1.383(4) . ?
O121 C122 1.445(4) . ?
C122 C123 1.489(4) . ?
C122 H12A 0.9900 . ?
C122 H12B 0.9900 . ?
C123 H12C 0.9800 . ?
C123 H12D 0.9800 . ?
C123 H12E 0.9800 . ?
C13 C14 1.368(4) . ?
C13 H13 0.9500 . ?
C14 O15 1.267(3) . ?
C14 O141 1.344(3) . ?
O141 C142 1.449(3) . ?
C142 C143 1.499(4) . ?
C142 H14A 0.9900 . ?
C142 H14B 0.9900 . ?
C143 H14C 0.9800 . ?
C143 H14D 0.9800 . ?
C143 H14E 0.9800 . ?
O21 C22 1.260(3) . ?
C22 O221 1.346(3) . ?
C22 C23 1.383(4) . ?
O221 C222 1.444(3) . ?
C222 C223 1.500(4) . ?
C222 H22A 0.9900 . ?
C222 H22B 0.9900 . ?
C223 H22C 0.9800 . ?
C223 H22D 0.9800 . ?
C223 H22E 0.9800 . ?
C23 C24 1.386(4) . ?
C23 H23 0.9500 . ?
C24 O25 1.264(3) . ?
C24 O241 1.339(3) . ?
O241 C242 1.438(3) . ?
C242 C243 1.502(4) . ?
C242 H24A 0.9900 . ?
C242 H24B 0.9900 . ?
C243 H24C 0.9800 . ?
C243 H24D 0.9800 . ?
C243 H24E 0.9800 . ?
O31 C32 1.262(3) . ?
C32 O321 1.346(4) . ?
C32 C33 1.380(4) . ?
O321 C322 1.447(4) . ?
C322 C323 1.436(5) . ?
C322 H32A 0.9900 . ?
C322 H32B 0.9900 . ?
C323 H32C 0.9800 . ?
C323 H32D 0.9800 . ?
C323 H32E 0.9800 . ?
C33 C34 1.377(4) . ?
C33 H33 0.9500 . ?
C34 O35 1.271(3) . ?
C34 O341 1.334(4) . ?
O341 C342 1.439(4) . ?
C342 C343 1.506(4) . ?
C342 H34A 0.9900 . ?
C342 H34B 0.9900 . ?
C343 H34C 0.9800 . ?
C343 H34D 0.9800 . ?
C343 H34E 0.9800 . ?
O41 C42 1.255(3) . ?
C42 O421 1.340(4) . ?
C42 C43 1.393(4) . ?
O421 C422 1.443(4) . ?
C422 C423 1.431(5) . ?
C422 H42A 0.9900 . ?
C422 H42B 0.9900 . ?
C423 H42C 0.9800 . ?
C423 H42D 0.9800 . ?
C423 H42E 0.9800 . ?
C43 C44 1.372(4) . ?
C43 H43 0.9500 . ?
C44 O45 1.259(3) . ?
C44 O441 1.346(3) . ?
O441 C442 1.450(4) . ?
C442 C443 1.511(4) . ?
C442 H44A 0.9900 . ?
C442 H44B 0.9900 . ?
C443 H44C 0.9800 . ?
C443 H44D 0.9800 . ?
C443 H44E 0.9800 . ?
C90 C91 1.503(5) . ?
C90 H90A 0.9800 . ?
C90 H90B 0.9800 . ?
C90 H90C 0.9800 . ?
C91 C92 1.382(4) . ?
C91 C96 1.391(5) . ?
C92 C93 1.378(4) . ?
C92 H92 0.9500 . ?
C93 C94 1.382(5) . ?
C93 H93 0.9500 . ?
C94 C95 1.371(5) . ?
C94 H94 0.9500 . ?
C95 C96 1.377(5) . ?
C95 H95 0.9500 . ?
C96 H96 0.9500 . ?

loop_
_geom_torsion_atom_site_label_1
_geom_torsion_atom_site_label_2
_geom_torsion_atom_site_label_3
_geom_torsion_atom_site_label_4
_geom_torsion
_geom_torsion_site_symmetry_1
_geom_torsion_site_symmetry_2
_geom_torsion_site_symmetry_3
_geom_torsion_site_symmetry_4
_geom_torsion_publ_flag
O45 Zr1 O11 C12 -140.0(3) . . . . ?
O15 Zr1 O11 C12 -20.2(3) . . . . ?
O31 Zr1 O11 C12 177.9(2) . . . . ?
O35 Zr1 O11 C12 140.0(3) . . . . ?
O41 Zr1 O11 C12 -79.1(3) . . . . ?
O25 Zr1 O11 C12 25.0(3) . . . . ?
O21 Zr1 O11 C12 62.6(3) . . . . ?
Zr1 O11 C12 O121 -165.88(18) . . . . ?
Zr1 O11 C12 C13 16.0(5) . . . . ?
O11 C12 O121 C122 7.2(4) . . . . ?
C13 C12 O121 C122 -174.4(3) . . . . ?
C12 O121 C122 C123 96.4(3) . . . . ?
O11 C12 C13 C14 1.0(5) . . . . ?
O121 C12 C13 C14 -177.2(3) . . . . ?
C12 C13 C14 O15 -2.8(5) . . . . ?
C12 C13 C14 O141 175.2(3) . . . . ?
O15 C14 O141 C142 -4.0(4) . . . . ?
C13 C14 O141 C142 177.9(3) . . . . ?
C14 O141 C142 C143 179.2(3) . . . . ?
O141 C14 O15 Zr1 168.72(17) . . . . ?
C13 C14 O15 Zr1 -13.4(5) . . . . ?
O45 Zr1 O15 C14 81.6(3) . . . . ?
O31 Zr1 O15 C14 -176.4(2) . . . . ?
O35 Zr1 O15 C14 -16.4(3) . . . . ?
O41 Zr1 O15 C14 146.4(3) . . . . ?
O25 Zr1 O15 C14 -133.9(3) . . . . ?
O21 Zr1 O15 C14 -56.9(3) . . . . ?
O11 Zr1 O15 C14 19.2(3) . . . . ?
O45 Zr1 O21 C22 -166.9(2) . . . . ?
O15 Zr1 O21 C22 -55.9(2) . . . . ?
O31 Zr1 O21 C22 83.0(2) . . . . ?
O35 Zr1 O21 C22 146.5(2) . . . . ?
O41 Zr1 O21 C22 -17.6(3) . . . . ?
O25 Zr1 O21 C22 23.5(2) . . . . ?
O11 Zr1 O21 C22 -133.4(2) . . . . ?
Zr1 O21 C22 O221 161.25(17) . . . . ?
Zr1 O21 C22 C23 -18.8(4) . . . . ?
O21 C22 O221 C222 -9.6(4) . . . . ?
C23 C22 O221 C222 170.4(2) . . . . ?
C22 O221 C222 C223 -174.5(2) . . . . ?
O21 C22 C23 C24 0.3(5) . . . . ?
O221 C22 C23 C24 -179.7(3) . . . . ?
C22 C23 C24 O25 -0.2(5) . . . . ?
C22 C23 C24 O241 179.5(3) . . . . ?
O25 C24 O241 C242 6.2(4) . . . . ?
C23 C24 O241 C242 -173.6(2) . . . . ?
C24 O241 C242 C243 -178.4(2) . . . . ?
O241 C24 O25 Zr1 -161.22(18) . . . . ?
C23 C24 O25 Zr1 18.6(4) . . . . ?
O45 Zr1 O25 C24 168.7(2) . . . . ?
O15 Zr1 O25 C24 58.7(2) . . . . ?
O31 Zr1 O25 C24 -149.8(3) . . . . ?
O35 Zr1 O25 C24 -87.3(3) . . . . ?
O41 Zr1 O25 C24 132.4(3) . . . . ?
O21 Zr1 O25 C24 -23.4(2) . . . . ?
O11 Zr1 O25 C24 14.0(3) . . . . ?
O45 Zr1 O31 C32 -56.2(3) . . . . ?
O15 Zr1 O31 C32 -169.6(2) . . . . ?
O35 Zr1 O31 C32 22.0(3) . . . . ?
O41 Zr1 O31 C32 -133.1(3) . . . . ?
O25 Zr1 O31 C32 146.4(3) . . . . ?
O21 Zr1 O31 C32 85.1(3) . . . . ?
O11 Zr1 O31 C32 -16.2(3) . . . . ?
Zr1 O31 C32 O321 167.67(19) . . . . ?
Zr1 O31 C32 C33 -14.2(5) . . . . ?
O31 C32 O321 C322 -2.1(5) . . . . ?
C33 C32 O321 C322 179.6(3) . . . . ?
C32 O321 C322 C323 -105.0(4) . . . . ?
O31 C32 C33 C34 -3.2(5) . . . . ?
O321 C32 C33 C34 175.0(3) . . . . ?
C32 C33 C34 O35 -0.8(5) . . . . ?
C32 C33 C34 O341 -179.2(3) . . . . ?
O35 C34 O341 C342 5.9(4) . . . . ?
C33 C34 O341 C342 -175.6(3) . . . . ?
C34 O341 C342 C343 175.4(3) . . . . ?
O341 C34 O35 Zr1 -159.84(19) . . . . ?
C33 C34 O35 Zr1 21.8(5) . . . . ?
O45 Zr1 O35 C34 59.4(3) . . . . ?
O15 Zr1 O35 C34 168.5(2) . . . . ?
O31 Zr1 O35 C34 -25.2(3) . . . . ?
O41 Zr1 O35 C34 14.8(3) . . . . ?
O25 Zr1 O35 C34 -85.7(3) . . . . ?
O21 Zr1 O35 C34 -150.0(3) . . . . ?
O11 Zr1 O35 C34 133.1(3) . . . . ?
O45 Zr1 O41 C42 -19.2(2) . . . . ?
O15 Zr1 O41 C42 -138.9(3) . . . . ?
O31 Zr1 O41 C42 65.9(2) . . . . ?
O35 Zr1 O41 C42 25.8(3) . . . . ?
O25 Zr1 O41 C42 140.3(2) . . . . ?
O21 Zr1 O41 C42 -178.9(2) . . . . ?
O11 Zr1 O41 C42 -78.0(3) . . . . ?
Zr1 O41 C42 O421 -164.63(19) . . . . ?
Zr1 O41 C42 C43 17.5(4) . . . . ?
O41 C42 O421 C422 4.2(4) . . . . ?
C43 C42 O421 C422 -177.7(3) . . . . ?
C42 O421 C422 C423 171.4(4) . . . . ?
O41 C42 C43 C44 0.2(5) . . . . ?
O421 C42 C43 C44 -177.7(3) . . . . ?
C42 C43 C44 O45 -6.9(5) . . . . ?
C42 C43 C44 O441 172.0(3) . . . . ?
O45 C44 O441 C442 -1.3(4) . . . . ?
C43 C44 O441 C442 179.6(3) . . . . ?
C44 O441 C442 C443 79.0(3) . . . . ?
O441 C44 O45 Zr1 176.95(16) . . . . ?
C43 C44 O45 Zr1 -4.2(5) . . . . ?
O15 Zr1 O45 C44 75.3(3) . . . . ?
O31 Zr1 O45 C44 -63.2(3) . . . . ?
O35 Zr1 O45 C44 -139.9(3) . . . . ?
O41 Zr1 O45 C44 12.8(2) . . . . ?
O25 Zr1 O45 C44 -23.7(3) . . . . ?
O21 Zr1 O45 C44 174.2(2) . . . . ?
O11 Zr1 O45 C44 140.0(3) . . . . ?
C96 C91 C92 C93 0.1(5) . . . . ?
C90 C91 C92 C93 -179.4(3) . . . . ?
C91 C92 C93 C94 -0.3(5) . . . . ?
C92 C93 C94 C95 0.3(5) . . . . ?
C93 C94 C95 C96 -0.3(5) . . . . ?
C94 C95 C96 C91 0.2(6) . . . . ?
C92 C91 C96 C95 -0.1(5) . . . . ?
C90 C91 C96 C95 179.5(3) . . . . ?
